data_2239797
loop_
_publ_author_name
'Weil, Matthias'
'Bonneau, Barbara'

_publ_section_title
;
 Crystal structures of Na~2~SeO~4~&#x00B7;1.5H~2~O and
 Na~2~SeO~4~&#x00B7;10H~2~O
;
_journal_coeditor_code HB0010
_journal_issue 8
_journal_name_full 'Acta Crystallographica Section E'
_journal_page_first 54
_journal_page_last 57
_journal_paper_doi 10.1107/S1600536814011799
_journal_volume 70
_journal_year 2014
_chemical_formula_iupac 'Na2 O4 Se, 10H2 O'
_chemical_formula_moiety 'Na2 O4 Se, 10(H2 O)'
_chemical_formula_sum 'H20 Na2 O14 Se'
_chemical_formula_weight 369.10
_chemical_name_common 'sodium selenate decahydrate'
_chemical_name_systematic
;
Sodium selenate decahydrate
;
_space_group_IT_number 14
_symmetry_cell_setting monoclinic
_symmetry_space_group_name_Hall '-P 2ybc'
_symmetry_space_group_name_H-M 'P 1 21/c 1'
_atom_sites_solution_hydrogens geom
_atom_sites_solution_primary direct
_atom_sites_solution_secondary difmap
_audit_creation_method SHELXL-97
_cell_angle_alpha 90.00
_cell_angle_beta 107.995(3)
_cell_angle_gamma 90.00
_cell_formula_units_Z 4
_cell_length_a 11.5758(6)
_cell_length_b 10.4911(5)
_cell_length_c 12.9570(7)
_cell_measurement_reflns_used 9719
_cell_measurement_temperature 100(2)
_cell_measurement_theta_max 40.110
_cell_measurement_theta_min 2.681
_cell_volume 1496.56(14)
_computing_cell_refinement 'SAINT-Plus (Bruker, 2013)'
_computing_data_collection 'APEX2 (Bruker, 2013)'
_computing_data_reduction 'SAINT-Plus (Bruker, 2013)'
_computing_molecular_graphics 'ATOMS (Dowty, 2006)'
_computing_publication_material 'publCIF (Westrip, 2010)'
_computing_structure_refinement 'SHELXL97 (Sheldrick, 2008)'
_computing_structure_solution 'SHELXS97 (Sheldrick, 2008)'
_diffrn_ambient_temperature 100(2)
_diffrn_measured_fraction_theta_full 0.998
_diffrn_measured_fraction_theta_max 0.998
_diffrn_measurement_device_type 'Bruker APEXII CCD'
_diffrn_measurement_method '\w and \f scans'
_diffrn_radiation_monochromator graphite
_diffrn_radiation_source 'fine-focus sealed tube'
_diffrn_radiation_type MoK\a
_diffrn_radiation_wavelength 0.71073
_diffrn_reflns_av_R_equivalents 0.0541
_diffrn_reflns_av_sigmaI/netI 0.0214
_diffrn_reflns_limit_h_max 22
_diffrn_reflns_limit_h_min -22
_diffrn_reflns_limit_k_max 20
_diffrn_reflns_limit_k_min -20
_diffrn_reflns_limit_l_max 24
_diffrn_reflns_limit_l_min -24
_diffrn_reflns_number 213856
_diffrn_reflns_theta_full 43.28
_diffrn_reflns_theta_max 43.28
_diffrn_reflns_theta_min 1.85
_diffrn_standards_number 0
_exptl_absorpt_coefficient_mu 2.622
_exptl_absorpt_correction_T_max 0.7485
_exptl_absorpt_correction_T_min 0.6422
_exptl_absorpt_correction_type multi-scan
_exptl_absorpt_process_details '(<i>SADABS</i>; Bruker, 2013)'
_exptl_crystal_colour colourless
_exptl_crystal_density_diffrn 1.638
_exptl_crystal_density_method 'not measured'
_exptl_crystal_description fragment
_exptl_crystal_F_000 752
_exptl_crystal_size_max 0.32
_exptl_crystal_size_mid 0.18
_exptl_crystal_size_min 0.09
_refine_diff_density_max 0.479
_refine_diff_density_min -0.521
_refine_ls_extinction_method none
_refine_ls_goodness_of_fit_ref 1.052
_refine_ls_hydrogen_treatment constr
_refine_ls_matrix_type full
_refine_ls_number_parameters 215
_refine_ls_number_reflns 11218
_refine_ls_number_restraints 20
_refine_ls_restrained_S_all 1.051
_refine_ls_R_factor_all 0.0341
_refine_ls_R_factor_gt 0.0206
_refine_ls_shift/su_max 0.006
_refine_ls_shift/su_mean 0.000
_refine_ls_structure_factor_coef Fsqd
_refine_ls_weighting_details 'calc w=1/[\s^2^(Fo^2^)+(0.0170P)^2^+0.2899P] where P=(Fo^2^+2Fc^2^)/3'
_refine_ls_weighting_scheme calc
_refine_ls_wR_factor_gt 0.0427
_refine_ls_wR_factor_ref 0.0458
_reflns_number_gt 9196
_reflns_number_total 11218
_reflns_threshold_expression I>2\s(I)
_cod_data_source_file hb0010sup1.cf
_cod_data_source_block 10-hydrate
_cod_original_cell_volume 1496.56(13)
_cod_original_sg_symbol_H-M 'P 21/c'
_cod_database_code 2239797

loop_
_symmetry_equiv_pos_as_xyz
'x, y, z'
'-x, y+1/2, -z+1/2'
'-x, -y, -z'
'x, -y-1/2, z-1/2'

loop_
_atom_site_type_symbol
_atom_site_label
_atom_site_fract_x
_atom_site_fract_y
_atom_site_fract_z
_atom_site_U_iso_or_equiv
_atom_site_adp_type
_atom_site_calc_flag
_atom_site_refinement_flags
_atom_site_occupancy
_atom_site_symmetry_multiplicity
Se Se1 0.752121(5) 0.139467(5) 0.740658(4) 0.007230(10) Uani d . 1 1
Na Na1 0.74307(2) -0.24486(3) 0.97851(2) 0.01112(5) Uani d . 1 1
Na Na2 0.75630(2) -0.11228(3) 0.23666(2) 0.01081(4) Uani d . 1 1
O O1 0.86910(4) 0.19770(5) 0.83551(4) 0.01211(7) Uani d . 1 1
O O21 0.73195(4) 0.21974(4) 0.62765(4) 0.01245(8) Uani d . 1 1
O O31 0.63136(4) 0.15034(5) 0.78083(4) 0.01257(7) Uani d . 1 1
O O41 0.77699(5) -0.00971(4) 0.71826(4) 0.01330(8) Uani d . 1 1
O OW5 0.85363(4) -0.21683(5) 0.85304(4) 0.01236(7) Uani d D 1 1
O OW6 0.64473(4) -0.27987(5) 0.11583(4) 0.01269(8) Uani d D 1 1
O OW7 0.87675(5) 0.03985(5) 0.36196(4) 0.01443(8) Uani d D 1 1
O OW8 0.87052(5) -0.42968(5) 0.05311(4) 0.01472(8) Uani d D 1 1
O OW9 0.88112(4) -0.10907(5) 0.11623(4) 0.01306(8) Uani d D 1 1
O OW10 0.61813(4) -0.39325(5) 0.84832(4) 0.01310(8) Uani d D 1 1
O OW11 0.61541(5) -0.06034(5) 0.91589(4) 0.01584(9) Uani d D 1 1
O OW12 0.63321(5) 0.04187(5) 0.11747(4) 0.01397(8) Uani d D 1 1
O OW13 0.09783(5) -0.14961(5) 0.94520(4) 0.01473(8) Uani d D 1 1
O OW14 0.39997(5) -0.34873(5) 0.08502(4) 0.01467(8) Uani d D 1 1
H H5A 0.8345(13) -0.1472(6) 0.8240(11) 0.0412(9) Uiso d D 1 1
H H5B 0.9267(3) -0.2110(14) 0.8845(10) 0.0412(9) Uiso d D 1 1
H H6A 0.5712(2) -0.2905(14) 0.1003(11) 0.0412(9) Uiso d D 1 1
H H6B 0.6722(13) -0.3481(7) 0.1436(11) 0.0412(9) Uiso d D 1 1
H H7A 0.8618(13) 0.1162(3) 0.3535(12) 0.0412(9) Uiso d D 1 1
H H7B 0.8709(12) 0.0169(13) 0.4206(5) 0.0412(9) Uiso d D 1 1
H H8A 0.8415(11) -0.4602(12) 0.0978(8) 0.0412(9) Uiso d D 1 1
H H8B 0.9440(2) -0.4401(13) 0.0788(10) 0.0412(9) Uiso d D 1 1
H H9A 0.9508(4) -0.1364(12) 0.1394(11) 0.0412(9) Uiso d D 1 1
H H9B 0.8892(13) -0.0359(5) 0.0973(11) 0.0412(9) Uiso d D 1 1
H H10A 0.6143(13) -0.4669(4) 0.8683(11) 0.0412(9) Uiso d D 1 1
H H10B 0.5473(4) -0.3767(12) 0.8146(10) 0.0412(9) Uiso d D 1 1
H H11A 0.6205(12) -0.0062(10) 0.8719(8) 0.0412(9) Uiso d D 1 1
H H11B 0.6254(12) -0.0213(11) 0.9728(6) 0.0412(9) Uiso d D 1 1
H H12A 0.6618(12) 0.1138(5) 0.1205(12) 0.0412(9) Uiso d D 1 1
H H12B 0.5615(3) 0.0506(13) 0.1131(11) 0.0412(9) Uiso d D 1 1
H H13A 0.1146(13) -0.1610(13) 1.0108(2) 0.0412(9) Uiso d D 1 1
H H13B 0.1423(10) -0.1952(11) 0.9226(10) 0.0412(9) Uiso d D 1 1
H H14A 0.3586(11) -0.3337(13) 0.0224(4) 0.0412(9) Uiso d D 1 1
H H14B 0.3809(12) -0.2944(10) 0.1223(9) 0.0412(9) Uiso d D 1 1

loop_
_atom_site_aniso_label
_atom_site_aniso_U_11
_atom_site_aniso_U_22
_atom_site_aniso_U_33
_atom_site_aniso_U_12
_atom_site_aniso_U_13
_atom_site_aniso_U_23
Se1 0.00796(2) 0.00652(2) 0.00716(2) 0.00002(2) 0.002280(10) 0.00003(2)
Na1 0.01190(11) 0.01128(11) 0.01052(11) -0.00036(9) 0.00396(9) -0.00045(8)
Na2 0.01176(11) 0.01011(10) 0.01050(10) 0.00016(9) 0.00333(8) 0.00013(8)
O1 0.00993(17) 0.01300(18) 0.01144(17) -0.00124(14) 0.00041(14) -0.00188(14)
O21 0.0162(2) 0.01156(18) 0.00963(17) 0.00085(15) 0.00404(15) 0.00315(14)
O31 0.00980(17) 0.0156(2) 0.01373(18) -0.00012(15) 0.00571(14) -0.00071(15)
O41 0.0190(2) 0.00658(16) 0.01498(19) 0.00140(15) 0.00617(16) -0.00054(14)
OW5 0.01162(18) 0.01215(18) 0.01230(18) -0.00102(15) 0.00222(14) 0.00144(14)
OW6 0.01137(18) 0.01229(19) 0.01431(19) -0.00005(15) 0.00381(15) 0.00107(14)
OW7 0.0160(2) 0.01212(19) 0.01404(19) -0.00039(16) 0.00291(16) 0.00042(15)
OW8 0.01307(19) 0.0172(2) 0.0149(2) 0.00141(16) 0.00583(16) 0.00232(16)
OW9 0.01073(18) 0.01301(18) 0.0154(2) 0.00022(14) 0.00393(15) 0.00012(15)
OW10 0.01081(18) 0.01338(18) 0.01408(19) -0.00065(15) 0.00237(15) 0.00038(15)
OW11 0.0166(2) 0.0150(2) 0.0176(2) 0.00205(17) 0.00788(17) 0.00367(16)
OW12 0.01201(19) 0.01201(19) 0.0171(2) -0.00065(15) 0.00339(16) 0.00122(15)
OW13 0.01312(19) 0.0176(2) 0.01342(19) 0.00137(16) 0.00410(15) 0.00051(16)
OW14 0.0148(2) 0.0152(2) 0.01333(19) 0.00127(16) 0.00335(15) -0.00077(15)

loop_
_atom_type_symbol
_atom_type_description
_atom_type_scat_dispersion_real
_atom_type_scat_dispersion_imag
_atom_type_scat_source
O O 0.0106 0.0060 'International Tables Vol C Tables 4.2.6.8 and 6.1.1.4'
H H 0.0000 0.0000 'International Tables Vol C Tables 4.2.6.8 and 6.1.1.4'
Na Na 0.0362 0.0249 'International Tables Vol C Tables 4.2.6.8 and 6.1.1.4'
Se Se -0.0929 2.2259 'International Tables Vol C Tables 4.2.6.8 and 6.1.1.4'

loop_
_geom_angle_atom_site_label_1
_geom_angle_atom_site_label_2
_geom_angle_atom_site_label_3
_geom_angle_site_symmetry_1
_geom_angle_site_symmetry_3
_geom_angle
O41 Se1 O31 . . 109.72(2)
O41 Se1 O1 . . 109.88(3)
O31 Se1 O1 . . 108.89(2)
O41 Se1 O21 . . 108.50(2)
O31 Se1 O21 . . 110.31(2)
O1 Se1 O21 . . 109.53(2)
OW5 Na1 OW6 . 1_556 175.60(2)
OW5 Na1 OW11 . . 94.230(19)
OW6 Na1 OW11 1_556 . 89.467(19)
OW5 Na1 OW10 . . 86.270(19)
OW6 Na1 OW10 1_556 . 95.70(2)
OW11 Na1 OW10 . . 96.28(2)
OW5 Na1 OW8 . 1_556 88.961(19)
OW6 Na1 OW8 1_556 1_556 87.276(19)
OW11 Na1 OW8 . 1_556 176.39(2)
OW10 Na1 OW8 . 1_556 85.59(2)
OW5 Na1 OW9 . 1_556 93.341(19)
OW6 Na1 OW9 1_556 1_556 84.368(19)
OW11 Na1 OW9 . 1_556 88.42(2)
OW10 Na1 OW9 . 1_556 175.30(2)
OW8 Na1 OW9 1_556 1_556 89.72(2)
OW12 Na2 OW5 . 4 171.87(2)
OW12 Na2 OW7 . . 95.37(2)
OW5 Na2 OW7 4 . 90.57(2)
OW12 Na2 OW9 . . 85.96(2)
OW5 Na2 OW9 4 . 99.063(19)
OW7 Na2 OW9 . . 95.10(2)
OW12 Na2 OW6 . . 88.92(2)
OW5 Na2 OW6 4 . 85.252(19)
OW7 Na2 OW6 . . 175.61(2)
OW9 Na2 OW6 . . 84.260(19)
OW12 Na2 OW10 . 4 89.884(19)
OW5 Na2 OW10 4 4 84.965(19)
OW7 Na2 OW10 . 4 86.209(19)
OW9 Na2 OW10 . 4 175.74(2)
OW6 Na2 OW10 . 4 94.743(19)
Na1 OW5 Na2 . 4_556 95.178(19)
Na1 OW5 H5A . . 107.3(10)
Na2 OW5 H5A 4_556 . 111.8(10)
Na1 OW5 H5B . . 111.1(10)
Na2 OW5 H5B 4_556 . 125.7(10)
H5A OW5 H5B . . 104.6(14)
Na1 OW6 Na2 1_554 . 94.959(19)
Na1 OW6 H6A 1_554 . 122.0(10)
Na2 OW6 H6A . . 124.0(10)
Na1 OW6 H6B 1_554 . 104.4(10)
Na2 OW6 H6B . . 106.9(10)
H6A OW6 H6B . . 102.8(13)
Na2 OW7 H7A . . 120.4(10)
Na2 OW7 H7B . . 103.6(10)
H7A OW7 H7B . . 109.7(14)
Na1 OW8 H8A 1_554 . 105.1(10)
Na1 OW8 H8B 1_554 . 133.6(10)
H8A OW8 H8B . . 105.2(13)
Na2 OW9 Na1 . 1_554 94.36(2)
Na2 OW9 H9A . . 118.2(10)
Na1 OW9 H9A 1_554 . 114.2(10)
Na2 OW9 H9B . . 110.5(10)
Na1 OW9 H9B 1_554 . 115.8(10)
H9A OW9 H9B . . 104.3(13)
Na1 OW10 Na2 . 4_556 92.153(19)
Na1 OW10 H10A . . 117.7(10)
Na2 OW10 H10A 4_556 . 108.3(10)
Na1 OW10 H10B . . 121.3(10)
Na2 OW10 H10B 4_556 . 113.9(10)
H10A OW10 H10B . . 103.0(13)
Na1 OW11 H11A . . 128.3(10)
Na1 OW11 H11B . . 101.3(10)
H11A OW11 H11B . . 105.1(13)
Na2 OW12 H12A . . 116.2(10)
Na2 OW12 H12B . . 120.7(10)
H12A OW12 H12B . . 106.6(13)
H13A OW13 H13B . . 108.1(13)
H14A OW14 H14B . . 105.5(13)

loop_
_geom_bond_atom_site_label_1
_geom_bond_atom_site_label_2
_geom_bond_site_symmetry_2
_geom_bond_distance
_geom_bond_publ_flag
Na1 OW5 . 2.3776(6) y
Na1 OW6 1_556 2.4181(6) y
Na1 OW11 . 2.4184(6) y
Na1 OW10 . 2.4194(6) y
Na1 OW8 1_556 2.4473(6) y
Na1 OW9 1_556 2.4507(6) y
Na2 OW12 . 2.3814(6) y
Na2 OW5 4 2.3891(6) y
Na2 OW7 . 2.3935(6) y
Na2 OW9 . 2.4325(6) y
Na2 OW6 . 2.4415(6) y
Na2 OW10 4 2.4667(6) y
Se1 O41 . 1.6335(5) y
Se1 O31 . 1.6394(5) y
Se1 O1 . 1.6398(5) y
Se1 O21 . 1.6421(5) y

loop_
_geom_hbond_atom_site_label_D
_geom_hbond_atom_site_label_H
_geom_hbond_atom_site_label_A
_geom_hbond_site_symmetry_A
_geom_hbond_distance_DH
_geom_hbond_distance_HA
_geom_hbond_distance_DA
_geom_hbond_angle_DHA
OW5 H5A O41 . 0.8197(10) 1.959(4) 2.7570(7) 164.1(14)
OW5 H5B OW13 1_655 0.8198(10) 1.999(4) 2.7980(7) 164.7(14)
OW6 H6A OW14 . 0.8198(10) 2.024(3) 2.8301(7) 167.5(14)
OW6 H6B O41 4 0.8199(10) 1.977(4) 2.7791(7) 165.9(15)
OW7 H7A O1 4_565 0.8198(10) 1.971(4) 2.7727(7) 165.6(14)
OW7 H7B OW8 4_556 0.8198(10) 1.946(3) 2.7542(7) 168.3(14)
OW8 H8A O41 4 0.8198(10) 1.952(4) 2.7544(7) 165.9(14)
OW8 H8B OW7 2_745 0.8197(10) 1.9883(13) 2.8076(7) 178.0(14)
OW9 H9A O1 3_756 0.8201(10) 2.109(3) 2.9152(7) 167.5(14)
OW9 H9B OW13 3_656 0.8199(10) 2.0408(15) 2.8596(7) 176.6(14)
OW10 H10A OW14 3_646 0.8199(10) 2.0489(13) 2.8686(7) 178.3(15)
OW10 H10B O31 2_646 0.8199(10) 2.0750(18) 2.8920(7) 174.4(14)
OW11 H11A O31 . 0.8198(10) 2.049(3) 2.8604(7) 170.5(14)
OW11 H11B OW12 1_556 0.8199(10) 1.964(3) 2.7716(8) 168.4(14)
OW12 H12A O21 4_565 0.8199(10) 1.9161(13) 2.7359(7) 178.7(14)
OW12 H12B OW11 3_656 0.8198(10) 1.967(2) 2.7818(7) 172.5(14)
OW13 H13A O1 3_657 0.8197(10) 1.979(2) 2.7932(7) 171.7(14)
OW13 H13B O21 2_646 0.8199(10) 1.981(3) 2.7931(7) 170.4(14)
OW14 H14A O21 2_645 0.8197(10) 1.9837(19) 2.8002(7) 174.0(14)
OW14 H14B O31 3_656 0.8199(10) 1.998(3) 2.8061(7) 168.5(14)
